data_4120436
loop_
_publ_author_name
'Murdock, Christopher R.'
'McNutt, Nicholas W.'
'Keffer, David J.'
'Jenkins, David M.'

_publ_section_title
;
 Rotating phenyl rings as a guest-dependent switch in two-dimensional
 metal-organic frameworks.
;
_journal_issue 2
_journal_name_full 'Journal of the American Chemical Society'
_journal_page_first 671
_journal_page_last 678
_journal_paper_doi 10.1021/ja4088709
_journal_volume 136
_journal_year 2014
_chemical_formula_sum 'C39 H51 Cl2 Cu2 N15 O11'
_chemical_formula_weight 1103.93
_chemical_name_systematic
; 
 ? 
;
_space_group_IT_number 2
_symmetry_cell_setting triclinic
_symmetry_space_group_name_Hall '-P 1'
_symmetry_space_group_name_H-M 'P -1'
_atom_sites_solution_hydrogens geom
_atom_sites_solution_primary direct
_atom_sites_solution_secondary difmap
_audit_creation_method SHELXL-97
_cell_angle_alpha 100.375(12)
_cell_angle_beta 92.657(12)
_cell_angle_gamma 107.116(11)
_cell_formula_units_Z 1
_cell_length_a 7.4576(12)
_cell_length_b 11.4553(18)
_cell_length_c 15.173(2)
_cell_measurement_temperature 100(2)
_cell_volume 1211.7(3)
_computing_structure_refinement 'SHELXL-97 (Sheldrick, 1997)'
_computing_structure_solution 'SHELXS-97 (Sheldrick, 1990)'
_diffrn_ambient_temperature 100(2)
_diffrn_measured_fraction_theta_full 0.985
_diffrn_measured_fraction_theta_max 0.985
_diffrn_measurement_device_type 'Bruker-ACS Smart APEX II'
_diffrn_measurement_method '\w scan'
_diffrn_radiation_monochromator graphite
_diffrn_radiation_source 'fine-focus sealed tube'
_diffrn_radiation_type MoK\a
_diffrn_radiation_wavelength 0.71073
_diffrn_reflns_av_R_equivalents 0.1075
_diffrn_reflns_av_sigmaI/netI 0.1174
_diffrn_reflns_limit_h_max 8
_diffrn_reflns_limit_h_min -8
_diffrn_reflns_limit_k_max 13
_diffrn_reflns_limit_k_min -13
_diffrn_reflns_limit_l_max 17
_diffrn_reflns_limit_l_min -17
_diffrn_reflns_number 15976
_diffrn_reflns_theta_full 24.89
_diffrn_reflns_theta_max 24.89
_diffrn_reflns_theta_min 1.37
_exptl_absorpt_coefficient_mu 1.060
_exptl_absorpt_correction_T_max 0.989
_exptl_absorpt_correction_T_min 0.950
_exptl_absorpt_correction_type multi-scan
_exptl_absorpt_process_details SADABS
_exptl_crystal_colour colourless
_exptl_crystal_density_diffrn 1.513
_exptl_crystal_density_method 'not measured'
_exptl_crystal_description needle
_exptl_crystal_F_000 570
_exptl_crystal_size_max 0.14
_exptl_crystal_size_mid 0.04
_exptl_crystal_size_min 0.01
_refine_diff_density_max 1.786
_refine_diff_density_min -0.921
_refine_diff_density_rms 0.167
_refine_ls_extinction_method none
_refine_ls_goodness_of_fit_ref 1.050
_refine_ls_hydrogen_treatment constr
_refine_ls_matrix_type full
_refine_ls_number_parameters 324
_refine_ls_number_reflns 4155
_refine_ls_number_restraints 24
_refine_ls_restrained_S_all 1.054
_refine_ls_R_factor_all 0.1625
_refine_ls_R_factor_gt 0.0956
_refine_ls_shift/su_max 0.000
_refine_ls_shift/su_mean 0.000
_refine_ls_structure_factor_coef Fsqd
_refine_ls_weighting_details 'calc w=1/[\s^2^(Fo^2^)+(0.1207P)^2^+15.4030P] where P=(Fo^2^+2Fc^2^)/3'
_refine_ls_weighting_scheme calc
_refine_ls_wR_factor_gt 0.2426
_refine_ls_wR_factor_ref 0.2910
_reflns_number_gt 2507
_reflns_number_total 4155
_reflns_threshold_expression >2sigma(I)
_cod_data_source_file ja4088709_si_002.cif
_cod_data_source_block 7
_cod_original_sg_symbol_H-M 'p -1'
_cod_database_code 4120436

loop_
_symmetry_equiv_pos_as_xyz
'x, y, z'
'-x, -y, -z'

loop_
_atom_site_label
_atom_site_type_symbol
_atom_site_fract_x
_atom_site_fract_y
_atom_site_fract_z
_atom_site_U_iso_or_equiv
_atom_site_adp_type
_atom_site_occupancy
_atom_site_symmetry_multiplicity
_atom_site_calc_flag
_atom_site_refinement_flags
_atom_site_disorder_assembly
_atom_site_disorder_group
Cu1 Cu 0.24530(16) 0.48949(11) 0.50059(9) 0.0240(4) Uani 1 1 d . . .
Cl1 Cl 0.3300(4) 0.2825(3) 0.1413(2) 0.0486(9) Uani 1 1 d . . .
N2 N 0.4184(11) 0.5588(7) 0.4081(6) 0.0238(18) Uani 1 1 d . . .
N8 N 0.1387(11) 0.7366(7) 0.7137(5) 0.0256(19) Uani 1 1 d . . .
N1 N 0.3925(11) 0.4336(7) 0.5919(6) 0.0253(19) Uani 1 1 d . . .
O1 O 0.3549(12) 0.2439(10) 0.2261(6) 0.063(3) Uani 1 1 d . . .
N3 N 0.5140(11) 0.6109(7) 0.2832(5) 0.0234(18) Uani 1 1 d . . .
O3 O 0.2233(12) 0.3704(8) 0.1567(7) 0.062(3) Uani 1 1 d . . .
O4 O 0.2219(15) 0.1744(8) 0.0772(6) 0.066(3) Uani 1 1 d . . .
C1 C 0.3675(13) 0.5848(8) 0.3323(7) 0.025(2) Uani 1 1 d . . .
H1 H 0.2439 0.5851 0.3143 0.030 Uiso 1 1 calc R . .
O2 O 0.5077(16) 0.3358(10) 0.1132(8) 0.085(4) Uani 1 1 d . . .
C10 C 0.6480(15) 0.8286(9) 0.1227(7) 0.028(2) Uani 1 1 d . . .
H10 H 0.6374 0.7701 0.0682 0.034 Uiso 1 1 calc R . .
C3 C 0.5178(15) 0.6452(9) 0.1948(7) 0.031(2) Uani 1 1 d . . .
H3A H 0.3880 0.6150 0.1638 0.038 Uiso 1 1 calc R . .
H3B H 0.5957 0.6030 0.1580 0.038 Uiso 1 1 calc R . .
C4 C 0.3402(15) 0.4011(9) 0.6672(7) 0.030(2) Uani 1 1 d . . .
H4 H 0.2163 0.3878 0.6847 0.036 Uiso 1 1 calc R . .
C9 C 0.7144(16) 0.9555(10) 0.1226(7) 0.033(3) Uani 1 1 d . . .
H9 H 0.7465 0.9827 0.0682 0.040 Uiso 1 1 calc R . .
C5 C 0.5969(14) 0.7854(8) 0.2006(7) 0.025(2) Uani 1 1 d . . .
C8 C 0.7338(14) 1.0426(9) 0.2018(7) 0.027(2) Uani 1 1 d . . .
C6 C 0.6161(17) 0.8729(9) 0.2797(7) 0.036(3) Uani 1 1 d . . .
H6 H 0.5842 0.8461 0.3342 0.043 Uiso 1 1 calc R . .
C7 C 0.6825(17) 1.0011(9) 0.2793(7) 0.035(3) Uani 1 1 d . . .
H7 H 0.6921 1.0600 0.3334 0.041 Uiso 1 1 calc R . .
N6 N 0.1551(10) 0.6102(7) 0.5897(6) 0.0243(19) Uani 1 1 d . . .
N7 N 0.0244(11) 0.3747(7) 0.4133(6) 0.0255(19) Uani 1 1 d . . .
C11 C 0.2462(14) 0.6766(9) 0.6660(7) 0.027(2) Uani 1 1 d . . .
H11 H 0.3718 0.6823 0.6858 0.032 Uiso 1 1 calc R . .
C12 C 0.1933(17) 0.8198(9) 0.8038(7) 0.033(3) Uani 1 1 d . . .
H12A H 0.2927 0.7977 0.8364 0.039 Uiso 1 1 calc R . .
H12B H 0.0827 0.8065 0.8387 0.039 Uiso 1 1 calc R . .
C14 C 0.0278(14) 0.2975(9) 0.3382(7) 0.026(2) Uani 1 1 d . . .
H14 H 0.1324 0.2697 0.3228 0.032 Uiso 1 1 calc R . .
C74 C 0.619(3) -0.1747(16) 0.5625(16) 0.051(8) Uani 0.50 1 d PD A -1
H74A H 0.6249 -0.1640 0.6282 0.076 Uiso 0.50 1 calc PR A -1
H74B H 0.6805 -0.2365 0.5386 0.076 Uiso 0.50 1 calc PR A -1
H74C H 0.4866 -0.2033 0.5368 0.076 Uiso 0.50 1 calc PR A -1
N20 N 0.715(3) -0.0552(19) 0.5384(17) 0.081(8) Uani 0.50 1 d PD A -1
C73 C 0.920(3) -0.012(3) 0.558(2) 0.090(12) Uani 0.50 1 d PD A -1
H73A H 0.9775 -0.0704 0.5236 0.109 Uiso 0.50 1 calc PR A -1
H73B H 0.9569 -0.0014 0.6233 0.109 Uiso 0.50 1 calc PR A -1
C72 C 0.979(5) 0.114(3) 0.529(3) 0.114(16) Uani 0.50 1 d PD A -1
H72A H 1.0090 0.1036 0.4657 0.137 Uiso 0.50 1 calc PR A -1
H72B H 1.0917 0.1724 0.5679 0.137 Uiso 0.50 1 calc PR A -1
C71 C 0.810(4) 0.165(2) 0.539(3) 0.082(10) Uani 0.50 1 d PD A -1
H71A H 0.8153 0.2152 0.5997 0.098 Uiso 0.50 1 calc PR A -1
H71B H 0.7982 0.2137 0.4927 0.098 Uiso 0.50 1 calc PR A -1
C70 C 0.655(3) 0.0415(16) 0.5231(18) 0.050(7) Uani 0.50 1 d PD A -1
O10 O 0.490(4) 0.0368(19) 0.5099(16) 0.084(8) Uani 0.50 1 d PD A -1
O30 O 0.9713(12) 0.3425(10) 0.7607(6) 0.060(3) Uani 1 1 d D . .
N50 N 0.867(2) 0.2043(19) 0.8569(16) 0.188(14) Uani 1 1 d D . .
C79 C 0.817(3) 0.0713(19) 0.813(2) 0.23(2) Uani 1 1 d D . .
H79A H 0.7643 0.0193 0.8558 0.350 Uiso 1 1 calc R . .
H79B H 0.9295 0.0525 0.7922 0.350 Uiso 1 1 calc R . .
H79C H 0.7224 0.0538 0.7610 0.350 Uiso 1 1 calc R . .
C78 C 0.939(4) 0.3015(18) 0.8241(13) 0.139(9) Uiso 1 1 d D . .
C76 C 0.891(8) 0.364(3) 0.982(3) 0.34(3) Uiso 1 1 d D . .
H76A H 0.9613 0.3972 1.0430 0.412 Uiso 1 1 calc R . .
H76B H 0.7702 0.3835 0.9821 0.412 Uiso 1 1 calc R . .
C77 C 0.857(5) 0.223(3) 0.9536(18) 0.195(14) Uiso 1 1 d D . .
H77A H 0.9564 0.1972 0.9838 0.234 Uiso 1 1 calc R . .
H77B H 0.7324 0.1745 0.9679 0.234 Uiso 1 1 calc R . .
C75 C 1.010(7) 0.417(3) 0.9086(19) 0.30(3) Uiso 1 1 d D . .
H75A H 1.1469 0.4371 0.9264 0.364 Uiso 1 1 calc R . .
H75B H 0.9828 0.4916 0.8956 0.364 Uiso 1 1 calc R . .

loop_
_atom_site_aniso_label
_atom_site_aniso_U_11
_atom_site_aniso_U_22
_atom_site_aniso_U_33
_atom_site_aniso_U_23
_atom_site_aniso_U_13
_atom_site_aniso_U_12
Cu1 0.0155(6) 0.0198(7) 0.0351(8) 0.0068(5) 0.0027(5) 0.0023(5)
Cl1 0.0464(18) 0.0412(18) 0.0438(18) -0.0072(14) 0.0078(14) 0.0007(14)
N2 0.019(4) 0.016(4) 0.034(5) 0.005(4) -0.006(3) 0.002(3)
N8 0.030(5) 0.017(4) 0.025(5) 0.001(3) 0.001(4) 0.002(3)
N1 0.019(4) 0.015(4) 0.041(5) 0.008(4) 0.006(4) 0.002(3)
O1 0.045(5) 0.104(8) 0.034(5) 0.002(5) 0.003(4) 0.020(5)
N3 0.023(4) 0.015(4) 0.031(5) 0.010(4) 0.000(4) 0.001(3)
O3 0.044(5) 0.035(5) 0.097(8) 0.006(5) -0.001(5) 0.003(4)
O4 0.085(7) 0.044(5) 0.045(6) -0.009(4) 0.010(5) -0.006(5)
C1 0.019(5) 0.012(5) 0.042(6) 0.004(4) -0.002(4) 0.003(4)
O2 0.074(7) 0.060(7) 0.108(9) 0.013(6) 0.047(7) -0.001(6)
C10 0.041(6) 0.012(5) 0.027(6) -0.001(4) -0.002(5) 0.004(4)
C3 0.036(6) 0.017(5) 0.041(7) 0.009(5) 0.001(5) 0.007(4)
C4 0.031(6) 0.016(5) 0.044(7) 0.010(5) 0.009(5) 0.006(4)
C9 0.049(7) 0.025(6) 0.026(6) 0.010(5) 0.010(5) 0.008(5)
C5 0.029(5) 0.012(5) 0.029(6) 0.004(4) 0.003(4) 0.000(4)
C8 0.032(6) 0.018(5) 0.028(6) 0.004(4) -0.003(4) 0.006(4)
C6 0.058(8) 0.019(5) 0.030(6) 0.006(5) 0.007(5) 0.008(5)
C7 0.060(8) 0.014(5) 0.025(6) -0.002(4) 0.007(5) 0.008(5)
N6 0.015(4) 0.015(4) 0.040(5) 0.008(4) -0.001(4) -0.002(3)
N7 0.024(5) 0.015(4) 0.035(5) 0.005(4) 0.010(4) 0.003(3)
C11 0.022(5) 0.019(5) 0.037(6) 0.005(5) 0.001(4) 0.003(4)
C12 0.050(7) 0.018(5) 0.026(6) 0.004(4) 0.004(5) 0.006(5)
C14 0.026(5) 0.020(5) 0.034(6) 0.008(5) 0.010(4) 0.006(4)
C74 0.035(13) 0.021(12) 0.063(17) -0.030(11) 0.024(12) -0.021(10)
N20 0.09(2) 0.08(2) 0.057(17) 0.001(14) -0.004(14) 0.013(16)
C73 0.05(2) 0.10(3) 0.07(2) -0.03(2) -0.017(16) -0.009(18)
C72 0.10(3) 0.037(19) 0.18(5) 0.04(2) 0.00(3) -0.029(19)
C71 0.10(3) 0.06(2) 0.09(3) 0.031(19) 0.02(2) 0.013(19)
C70 0.08(2) 0.021(13) 0.047(16) 0.000(11) 0.002(15) 0.027(14)
O10 0.13(2) 0.07(2) 0.051(14) -0.023(13) -0.012(13) 0.047(18)
O30 0.049(5) 0.101(8) 0.050(6) 0.049(6) 0.016(4) 0.029(5)
N50 0.055(10) 0.27(3) 0.35(3) 0.28(3) 0.079(15) 0.064(14)
C79 0.031(11) 0.100(19) 0.57(7) 0.14(3) -0.01(2) -0.016(11)

loop_
_atom_type_symbol
_atom_type_description
_atom_type_scat_dispersion_real
_atom_type_scat_dispersion_imag
_atom_type_scat_source
C C 0.0033 0.0016 'International Tables Vol C Tables 4.2.6.8 and 6.1.1.4'
H H 0.0000 0.0000 'International Tables Vol C Tables 4.2.6.8 and 6.1.1.4'
N N 0.0061 0.0033 'International Tables Vol C Tables 4.2.6.8 and 6.1.1.4'
O O 0.0106 0.0060 'International Tables Vol C Tables 4.2.6.8 and 6.1.1.4'
Cl Cl 0.1484 0.1585 'International Tables Vol C Tables 4.2.6.8 and 6.1.1.4'
Cu Cu 0.3201 1.2651 'International Tables Vol C Tables 4.2.6.8 and 6.1.1.4'

loop_
_geom_angle_atom_site_label_1
_geom_angle_atom_site_label_2
_geom_angle_atom_site_label_3
_geom_angle
_geom_angle_site_symmetry_1
_geom_angle_site_symmetry_3
N7 Cu1 N1 124.7(3) . .
N7 Cu1 N6 109.6(3) . .
N1 Cu1 N6 97.5(3) . .
N7 Cu1 N2 98.2(3) . .
N1 Cu1 N2 109.9(3) . .
N6 Cu1 N2 118.6(3) . .
O2 Cl1 O4 111.2(6) . .
O2 Cl1 O3 112.1(6) . .
O4 Cl1 O3 109.3(6) . .
O2 Cl1 O1 109.5(7) . .
O4 Cl1 O1 107.5(6) . .
O3 Cl1 O1 107.1(6) . .
C1 N2 N1 107.0(8) . 2_666
C1 N2 Cu1 127.1(7) . .
N1 N2 Cu1 125.0(6) 2_666 .
C14 N8 C11 105.0(8) 2_566 .
C14 N8 C12 128.1(9) 2_566 .
C11 N8 C12 126.9(9) . .
C4 N1 N2 106.3(8) . 2_666
C4 N1 Cu1 127.9(7) . .
N2 N1 Cu1 125.1(6) 2_666 .
C1 N3 C4 105.3(8) . 2_666
C1 N3 C3 128.1(8) . .
C4 N3 C3 126.6(9) 2_666 .
N2 C1 N3 110.6(8) . .
N2 C1 H1 124.7 . .
N3 C1 H1 124.7 . .
C5 C10 C9 121.5(9) . .
C5 C10 H10 119.2 . .
C9 C10 H10 119.2 . .
N3 C3 C5 112.8(8) . .
N3 C3 H3A 109.0 . .
C5 C3 H3A 109.0 . .
N3 C3 H3B 109.0 . .
C5 C3 H3B 109.0 . .
H3A C3 H3B 107.8 . .
N1 C4 N3 110.8(9) . 2_666
N1 C4 H4 124.6 . .
N3 C4 H4 124.6 2_666 .
C8 C9 C10 120.2(10) . .
C8 C9 H9 119.9 . .
C10 C9 H9 119.9 . .
C10 C5 C6 118.1(9) . .
C10 C5 C3 118.6(9) . .
C6 C5 C3 123.3(9) . .
C7 C8 C9 118.8(9) . .
C7 C8 C12 124.0(9) . 2_676
C9 C8 C12 117.2(9) . 2_676
C5 C6 C7 120.2(10) . .
C5 C6 H6 119.9 . .
C7 C6 H6 119.9 . .
C8 C7 C6 121.1(9) . .
C8 C7 H7 119.4 . .
C6 C7 H7 119.4 . .
C11 N6 N7 106.7(8) . 2_566
C11 N6 Cu1 126.0(7) . .
N7 N6 Cu1 126.8(6) 2_566 .
C14 N7 N6 106.6(8) . 2_566
C14 N7 Cu1 128.2(7) . .
N6 N7 Cu1 123.2(6) 2_566 .
N6 C11 N8 111.2(9) . .
N6 C11 H11 124.4 . .
N8 C11 H11 124.4 . .
N8 C12 C8 112.4(8) . 2_676
N8 C12 H12A 109.1 . .
C8 C12 H12A 109.1 2_676 .
N8 C12 H12B 109.1 . .
C8 C12 H12B 109.1 2_676 .
H12A C12 H12B 107.9 . .
N7 C14 N8 110.5(9) . 2_566
N7 C14 H14 124.8 . .
N8 C14 H14 124.8 2_566 .
C70 N20 C73 109(2) . .
C70 N20 C74 133(2) . .
C73 N20 C74 115.7(18) . .
N20 C73 C72 104(2) . .
N20 C73 H73A 111.0 . .
C72 C73 H73A 111.0 . .
N20 C73 H73B 111.0 . .
C72 C73 H73B 111.0 . .
H73A C73 H73B 109.0 . .
C73 C72 C71 106(3) . .
C73 C72 H72A 110.5 . .
C71 C72 H72A 110.5 . .
C73 C72 H72B 110.5 . .
C71 C72 H72B 110.5 . .
H72A C72 H72B 108.7 . .
C70 C71 C72 98(2) . .
C70 C71 H71A 112.1 . .
C72 C71 H71A 112.1 . .
C70 C71 H71B 112.1 . .
C72 C71 H71B 112.1 . .
H71A C71 H71B 109.7 . .
O10 C70 N20 125(2) . .
O10 C70 C71 121(2) . .
N20 C70 C71 114(2) . .
C78 N50 C77 117(2) . .
C78 N50 C79 129(2) . .
C77 N50 C79 112.8(17) . .
N50 C79 H79A 109.5 . .
N50 C79 H79B 109.5 . .
H79A C79 H79B 109.5 . .
N50 C79 H79C 109.5 . .
H79A C79 H79C 109.5 . .
H79B C79 H79C 109.5 . .
O30 C78 N50 147(2) . .
O30 C78 C75 106.5(19) . .
N50 C78 C75 106(2) . .
C77 C76 C75 102(2) . .
C77 C76 H76A 111.3 . .
C75 C76 H76A 111.3 . .
C77 C76 H76B 111.3 . .
C75 C76 H76B 111.3 . .
H76A C76 H76B 109.2 . .
N50 C77 C76 103(2) . .
N50 C77 H77A 111.1 . .
C76 C77 H77A 111.1 . .
N50 C77 H77B 111.1 . .
C76 C77 H77B 111.1 . .
H77A C77 H77B 109.0 . .
C76 C75 C78 101.6(19) . .
C76 C75 H75A 111.4 . .
C78 C75 H75A 111.4 . .
C76 C75 H75B 111.4 . .
C78 C75 H75B 111.4 . .
H75A C75 H75B 109.3 . .

loop_
_geom_bond_atom_site_label_1
_geom_bond_atom_site_label_2
_geom_bond_distance
_geom_bond_site_symmetry_2
Cu1 N7 2.023(8) .
Cu1 N1 2.031(8) .
Cu1 N6 2.037(8) .
Cu1 N2 2.058(8) .
Cl1 O2 1.408(10) .
Cl1 O4 1.426(9) .
Cl1 O3 1.451(10) .
Cl1 O1 1.455(10) .
N2 C1 1.305(13) .
N2 N1 1.387(11) 2_666
N8 C14 1.352(13) 2_566
N8 C11 1.356(13) .
N8 C12 1.481(12) .
N1 C4 1.306(13) .
N1 N2 1.387(11) 2_666
N3 C1 1.342(13) .
N3 C4 1.347(13) 2_666
N3 C3 1.464(13) .
C1 H1 0.9500 .
C10 C5 1.389(14) .
C10 C9 1.392(14) .
C10 H10 0.9500 .
C3 C5 1.524(13) .
C3 H3A 0.9900 .
C3 H3B 0.9900 .
C4 N3 1.347(13) 2_666
C4 H4 0.9500 .
C9 C8 1.387(14) .
C9 H9 0.9500 .
C5 C6 1.390(14) .
C8 C7 1.376(15) .
C8 C12 1.527(13) 2_676
C6 C7 1.406(14) .
C6 H6 0.9500 .
C7 H7 0.9500 .
N6 C11 1.298(13) .
N6 N7 1.399(11) 2_566
N7 C14 1.316(13) .
N7 N6 1.399(11) 2_566
C11 H11 0.9500 .
C12 C8 1.527(14) 2_676
C12 H12A 0.9900 .
C12 H12B 0.9900 .
C14 N8 1.352(13) 2_566
C14 H14 0.9500 .
C74 N20 1.467(17) .
C74 H74A 0.9800 .
C74 H74B 0.9800 .
C74 H74C 0.9800 .
N20 C70 1.363(17) .
N20 C73 1.455(18) .
C73 C72 1.530(19) .
C73 H73A 0.9900 .
C73 H73B 0.9900 .
C72 C71 1.535(19) .
C72 H72A 0.9900 .
C72 H72B 0.9900 .
C71 C70 1.507(18) .
C71 H71A 0.9900 .
C71 H71B 0.9900 .
C70 O10 1.223(17) .
O30 C78 1.150(15) .
N50 C78 1.283(15) .
N50 C77 1.453(18) .
N50 C79 1.478(17) .
C79 H79A 0.9800 .
C79 H79B 0.9800 .
C79 H79C 0.9800 .
C78 C75 1.606(19) .
C76 C77 1.54(2) .
C76 C75 1.558(19) .
C76 H76A 0.9900 .
C76 H76B 0.9900 .
C77 H77A 0.9900 .
C77 H77B 0.9900 .
C75 H75A 0.9900 .
C75 H75B 0.9900 .
